data_7224575
loop_
_publ_author_name
'Zhou, Yuelan'
'Chen, Tianliang'
'Sun, Zhihua'
'Zhang, Shuquan'
'Zhao, Sangen'
'Ji, Chengmin'
'Song, Cheng'
'Luo, Junhua'

_publ_section_title
;
 Reversible phase transition triggered by order--disorder transformations
 and distortions in dipropylammoniumd-(+)-10-camphorsulfonate
;
_journal_issue 16
_journal_name_full CrystEngComm
_journal_page_first 2852
_journal_paper_doi 10.1039/C6CE00237D
_journal_volume 18
_journal_year 2016
_chemical_absolute_configuration D
_chemical_formula_moiety 'C10 H15 O4 S, C6 H16 N'
_chemical_formula_sum 'C16 H31 N O4 S'
_chemical_formula_weight 333.48
_chemical_name_common 'dipropylammonium D-(+)-10-camphorsulfonate'
_chemical_name_systematic
; 
 ? 
;
_space_group_IT_number 4
_symmetry_cell_setting monoclinic
_symmetry_space_group_name_Hall 'P 2yb'
_symmetry_space_group_name_H-M 'P 1 21 1'
_atom_sites_solution_hydrogens geom
_atom_sites_solution_primary direct
_atom_sites_solution_secondary difmap
_audit_creation_method SHELXL-97
_audit_update_record
;
2016-03-02 deposited with the CCDC.
2016-03-10 downloaded from the CCDC.
;
_cell_angle_alpha 90.00
_cell_angle_beta 107.385(2)
_cell_angle_gamma 90.00
_cell_formula_units_Z 4
_cell_length_a 13.7632(3)
_cell_length_b 7.3472(2)
_cell_length_c 18.3748(4)
_cell_measurement_reflns_used 4884
_cell_measurement_temperature 130(2)
_cell_measurement_theta_max 75.1670
_cell_measurement_theta_min 5.1420
_cell_volume 1773.20(8)
_computing_cell_refinement 'CrystalClear (Rigaku Inc., 2007)'
_computing_data_collection 'CrystalClear (Rigaku Inc., 2007)'
_computing_data_reduction 'CrystalClear (Rigaku Inc., 2007)'
_computing_molecular_graphics 'Bruker SHELXTL'
_computing_publication_material 'Bruker SHELXTL'
_computing_structure_refinement 'SHELXL-97 (Sheldrick, 1997)'
_computing_structure_solution 'SHELXS-97 (Sheldrick, 1990)'
_diffrn_ambient_temperature 130(2)
_diffrn_measured_fraction_theta_full 0.994
_diffrn_measured_fraction_theta_max 0.994
_diffrn_measurement_device_type 'SuperNava, Dual, Cu at zero, Atlas'
_diffrn_measurement_method \w
_diffrn_radiation_monochromator graphite
_diffrn_radiation_source 'fine-focus sealed tube'
_diffrn_radiation_type CuK\a
_diffrn_radiation_wavelength 1.54178
_diffrn_reflns_av_R_equivalents 0.0166
_diffrn_reflns_av_sigmaI/netI 0.0231
_diffrn_reflns_limit_h_max 16
_diffrn_reflns_limit_h_min -16
_diffrn_reflns_limit_k_max 7
_diffrn_reflns_limit_k_min -8
_diffrn_reflns_limit_l_max 21
_diffrn_reflns_limit_l_min -21
_diffrn_reflns_number 10266
_diffrn_reflns_theta_full 66.59
_diffrn_reflns_theta_max 66.59
_diffrn_reflns_theta_min 3.36
_exptl_absorpt_coefficient_mu 1.764
_exptl_absorpt_correction_T_max 0.7778
_exptl_absorpt_correction_T_min 0.6669
_exptl_absorpt_correction_type multi-scan
_exptl_absorpt_process_details '(CrystalClear; Rigaku, 2000)'
_exptl_crystal_colour colourless
_exptl_crystal_density_diffrn 1.249
_exptl_crystal_density_method 'not measured'
_exptl_crystal_description block
_exptl_crystal_F_000 728
_exptl_crystal_size_max 0.25
_exptl_crystal_size_mid 0.20
_exptl_crystal_size_min 0.15
_refine_diff_density_max 0.255
_refine_diff_density_min -0.217
_refine_diff_density_rms 0.037
_refine_ls_abs_structure_details 'Flack H D (1983), Acta Cryst. A39, 876-881'
_refine_ls_abs_structure_Flack 0.005(14)
_refine_ls_extinction_method none
_refine_ls_goodness_of_fit_ref 0.992
_refine_ls_hydrogen_treatment mixed
_refine_ls_matrix_type full
_refine_ls_number_parameters 406
_refine_ls_number_reflns 5074
_refine_ls_number_restraints 1
_refine_ls_restrained_S_all 0.992
_refine_ls_R_factor_all 0.0354
_refine_ls_R_factor_gt 0.0292
_refine_ls_shift/su_max 0.001
_refine_ls_shift/su_mean 0.000
_refine_ls_structure_factor_coef Fsqd
_refine_ls_weighting_details 'calc w=1/[\s^2^(Fo^2^)+(0.0522P)^2^+0.1575P] where P=(Fo^2^+2Fc^2^)/3'
_refine_ls_weighting_scheme calc
_refine_ls_wR_factor_gt 0.0795
_refine_ls_wR_factor_ref 0.0857
_reflns_number_gt 4211
_reflns_number_total 5074
_reflns_threshold_expression >2sigma(I)
_cod_data_source_file c6ce00237d2.cif
_cod_data_source_block added_by_encifer
_cod_depositor_comments 'Adding full bibliography for 7224575--7224576.cif.'
_cod_original_cell_volume 1773.20(7)
_cod_original_sg_symbol_H-M 'P 21 '
_cod_database_code 7224575

loop_
_symmetry_equiv_pos_as_xyz
'x, y, z'
'-x, y+1/2, -z'

loop_
_atom_site_label
_atom_site_type_symbol
_atom_site_fract_x
_atom_site_fract_y
_atom_site_fract_z
_atom_site_U_iso_or_equiv
_atom_site_adp_type
_atom_site_occupancy
_atom_site_symmetry_multiplicity
_atom_site_calc_flag
_atom_site_refinement_flags
S1 S 0.22455(4) 0.50096(5) 0.22457(3) 0.01590(16) Uani 1 1 d .
S2 S 0.77704(4) 0.00082(5) 0.27637(4) 0.01594(16) Uani 1 1 d .
O1 O 0.26486(12) 0.3280(3) 0.26050(10) 0.0227(4) Uani 1 1 d .
O2 O 0.27663(11) 0.6561(3) 0.26836(9) 0.0209(4) Uani 1 1 d .
O3 O 0.11426(12) 0.5120(2) 0.20498(11) 0.0262(5) Uani 1 1 d .
O4 O 0.32291(11) 0.8794(2) 0.13687(9) 0.0274(3) Uani 1 1 d .
O5 O 0.74105(12) 0.1700(3) 0.23591(10) 0.0218(4) Uani 1 1 d .
O6 O 0.72231(11) -0.1583(3) 0.23628(10) 0.0206(4) Uani 1 1 d .
O7 O 0.88715(12) -0.0220(3) 0.29711(11) 0.0253(5) Uani 1 1 d .
O8 O 0.67773(10) 0.3856(2) 0.36446(8) 0.0257(3) Uani 1 1 d .
C10 C 0.25114(17) 0.5044(3) 0.13447(14) 0.0188(6) Uani 1 1 d .
H1A H 0.2349 0.3827 0.1108 0.023 Uiso 1 1 calc R
H1B H 0.2044 0.5927 0.1008 0.023 Uiso 1 1 calc R
C1 C 0.35950(13) 0.5526(3) 0.13628(11) 0.0168(4) Uani 1 1 d .
C6 C 0.44848(16) 0.4938(3) 0.20693(13) 0.0170(6) Uani 1 1 d .
H3A H 0.4551 0.5780 0.2502 0.020 Uiso 1 1 calc R
H3B H 0.4376 0.3688 0.2231 0.020 Uiso 1 1 calc R
C5 C 0.54461(18) 0.5022(3) 0.17907(15) 0.0201(6) Uani 1 1 d .
H4A H 0.5961 0.5870 0.2106 0.024 Uiso 1 1 calc R
H4B H 0.5757 0.3804 0.1801 0.024 Uiso 1 1 calc R
C4 C 0.50083(14) 0.5731(3) 0.09659(11) 0.0190(4) Uani 1 1 d .
H5A H 0.5457 0.5516 0.0635 0.023 Uiso 1 1 calc R
C2 C 0.37672(13) 0.7551(3) 0.12760(10) 0.0185(4) Uani 1 1 d .
C3 C 0.47208(14) 0.7730(3) 0.10227(11) 0.0204(4) Uani 1 1 d .
H7A H 0.5266 0.8397 0.1405 0.024 Uiso 1 1 calc R
H7B H 0.4573 0.8353 0.0524 0.024 Uiso 1 1 calc R
C7 C 0.39581(18) 0.4767(3) 0.06893(14) 0.0186(5) Uani 1 1 d .
C8 C 0.40401(16) 0.2693(3) 0.06874(12) 0.0262(5) Uani 1 1 d .
H9A H 0.4409 0.2321 0.0331 0.031 Uiso 1 1 calc R
H9B H 0.3356 0.2161 0.0528 0.031 Uiso 1 1 calc R
H9C H 0.4407 0.2267 0.1201 0.031 Uiso 1 1 calc R
C9 C 0.32972(17) 0.5387(4) -0.01027(13) 0.0280(5) Uani 1 1 d .
H10A H 0.3641 0.5084 -0.0483 0.034 Uiso 1 1 calc R
H10B H 0.3192 0.6705 -0.0099 0.034 Uiso 1 1 calc R
H10C H 0.2637 0.4766 -0.0231 0.034 Uiso 1 1 calc R
C20 C 0.74944(17) 0.0112(3) 0.36589(14) 0.0185(6) Uani 1 1 d .
H11A H 0.7662 -0.1087 0.3911 0.022 Uiso 1 1 calc R
H11B H 0.7959 0.1016 0.3985 0.022 Uiso 1 1 calc R
C11 C 0.64113(13) 0.0595(3) 0.36398(11) 0.0159(4) Uani 1 1 d .
C16 C 0.55219(16) 0.0020(3) 0.29290(14) 0.0172(6) Uani 1 1 d .
H13A H 0.5457 0.0876 0.2501 0.021 Uiso 1 1 calc R
H13B H 0.5633 -0.1222 0.2761 0.021 Uiso 1 1 calc R
C15 C 0.45606(18) 0.0084(3) 0.32039(15) 0.0208(6) Uani 1 1 d .
H14A H 0.4044 0.0931 0.2890 0.025 Uiso 1 1 calc R
H14B H 0.4253 -0.1139 0.3189 0.025 Uiso 1 1 calc R
C17 C 0.60388(18) -0.0183(3) 0.43092(14) 0.0192(5) Uani 1 1 d .
C14 C 0.49909(14) 0.0779(3) 0.40293(11) 0.0192(4) Uani 1 1 d .
H16A H 0.4538 0.0557 0.4356 0.023 Uiso 1 1 calc R
C12 C 0.62383(13) 0.2619(3) 0.37275(10) 0.0178(4) Uani 1 1 d .
C13 C 0.52787(14) 0.2783(3) 0.39772(11) 0.0196(4) Uani 1 1 d .
H18A H 0.4735 0.3450 0.3595 0.024 Uiso 1 1 calc R
H18B H 0.5422 0.3400 0.4477 0.024 Uiso 1 1 calc R
C18 C 0.66957(17) 0.0426(4) 0.51047(13) 0.0264(5) Uani 1 1 d .
H19A H 0.6357 0.0086 0.5485 0.032 Uiso 1 1 calc R
H19B H 0.6786 0.1749 0.5109 0.032 Uiso 1 1 calc R
H19C H 0.7362 -0.0170 0.5228 0.032 Uiso 1 1 calc R
C19 C 0.59718(16) -0.2257(3) 0.43079(12) 0.0266(5) Uani 1 1 d .
H20A H 0.5584 -0.2645 0.4649 0.032 Uiso 1 1 calc R
H20B H 0.6659 -0.2773 0.4484 0.032 Uiso 1 1 calc R
H20C H 0.5630 -0.2686 0.3789 0.032 Uiso 1 1 calc R
N1 N 0.17079(14) -0.0121(3) 0.23048(12) 0.0181(5) Uani 1 1 d .
H1C H 0.2241 -0.0919 0.2366 0.022 Uiso 1 1 calc R
H1D H 0.1974 0.1037 0.2372 0.022 Uiso 1 1 calc R
C21 C 0.10131(17) -0.0288(4) 0.15039(14) 0.0232(6) Uani 1 1 d .
H21A H 0.0762 -0.1557 0.1417 0.028 Uiso 1 1 calc R
H21B H 0.1405 -0.0030 0.1143 0.028 Uiso 1 1 calc R
C22 C 0.01072(17) 0.0993(4) 0.13372(14) 0.0250(6) Uani 1 1 d .
H22A H 0.0338 0.2223 0.1535 0.030 Uiso 1 1 calc R
H22B H -0.0384 0.0553 0.1597 0.030 Uiso 1 1 calc R
C23 C -0.04092(19) 0.1086(4) 0.04801(15) 0.0322(6) Uani 1 1 d .
H23A H -0.1019 0.1851 0.0377 0.039 Uiso 1 1 calc R
H23B H -0.0604 -0.0143 0.0282 0.039 Uiso 1 1 calc R
H23C H 0.0063 0.1609 0.0229 0.039 Uiso 1 1 calc R
C24 C 0.12136(17) -0.0487(5) 0.29095(13) 0.0230(5) Uani 1 1 d .
H24A H 0.0956 -0.1753 0.2861 0.028 Uiso 1 1 calc R
H24B H 0.0626 0.0342 0.2842 0.028 Uiso 1 1 calc R
C25 C 0.19601(19) -0.0213(4) 0.36970(15) 0.0259(6) Uani 1 1 d .
H25A H 0.2182 0.1075 0.3760 0.031 Uiso 1 1 calc R
H25B H 0.2569 -0.0982 0.3754 0.031 Uiso 1 1 calc R
C26 C 0.14650(19) -0.0714(5) 0.43067(15) 0.0340(7) Uani 1 1 d .
H26A H 0.1948 -0.0499 0.4812 0.041 Uiso 1 1 calc R
H26B H 0.1272 -0.2002 0.4256 0.041 Uiso 1 1 calc R
H26C H 0.0857 0.0036 0.4245 0.041 Uiso 1 1 calc R
C27 C -0.10158(17) 0.5303(4) 0.34985(14) 0.0223(6) Uani 1 1 d .
H27A H -0.1419 0.5062 0.3853 0.027 Uiso 1 1 calc R
H27B H -0.0758 0.6567 0.3587 0.027 Uiso 1 1 calc R
C28 C -0.01195(17) 0.4017(4) 0.36825(15) 0.0260(6) Uani 1 1 d .
H28A H 0.0376 0.4430 0.3422 0.031 Uiso 1 1 calc R
H28B H -0.0355 0.2784 0.3493 0.031 Uiso 1 1 calc R
C29 C 0.03969(19) 0.3946(5) 0.45409(15) 0.0333(7) Uani 1 1 d .
H29A H 0.1005 0.3177 0.4648 0.040 Uiso 1 1 calc R
H29B H -0.0076 0.3436 0.4794 0.040 Uiso 1 1 calc R
H29C H 0.0593 0.5178 0.4733 0.040 Uiso 1 1 calc R
C30 C -0.11904(17) 0.5461(5) 0.20981(14) 0.0243(5) Uani 1 1 d .
H30A H -0.0621 0.4589 0.2169 0.029 Uiso 1 1 calc R
H30B H -0.0905 0.6707 0.2150 0.029 Uiso 1 1 calc R
C31 C -0.19305(19) 0.5225(4) 0.13101(15) 0.0270(7) Uani 1 1 d .
H31A H -0.2532 0.6012 0.1255 0.032 Uiso 1 1 calc R
H31B H -0.2166 0.3945 0.1239 0.032 Uiso 1 1 calc R
C32 C -0.1427(2) 0.5721(5) 0.07070(15) 0.0368(7) Uani 1 1 d .
H32A H -0.1871 0.5363 0.0203 0.044 Uiso 1 1 calc R
H32B H -0.0774 0.5083 0.0812 0.044 Uiso 1 1 calc R
H32C H -0.1311 0.7038 0.0716 0.044 Uiso 1 1 calc R
N2 N -0.17002(14) 0.5149(3) 0.26982(12) 0.0188(5) Uani 1 1 d .
H2A H -0.1986 0.4005 0.2632 0.023 Uiso 1 1 calc R
H2B H -0.2221 0.5977 0.2631 0.023 Uiso 1 1 calc R

loop_
_atom_site_aniso_label
_atom_site_aniso_U_11
_atom_site_aniso_U_22
_atom_site_aniso_U_33
_atom_site_aniso_U_23
_atom_site_aniso_U_13
_atom_site_aniso_U_12
S1 0.0148(3) 0.0133(4) 0.0214(3) 0.00044(19) 0.0082(2) -0.00056(17)
S2 0.0152(3) 0.0129(4) 0.0213(3) -0.00112(19) 0.0080(2) -0.00049(17)
O1 0.0245(8) 0.0149(10) 0.0305(8) 0.0034(8) 0.0108(6) 0.0002(7)
O2 0.0258(8) 0.0148(11) 0.0238(8) -0.0015(8) 0.0099(7) -0.0022(7)
O3 0.0163(8) 0.0280(12) 0.0367(10) 0.0005(8) 0.0115(7) 0.0011(7)
O4 0.0298(7) 0.0186(8) 0.0383(8) 0.0053(7) 0.0169(6) 0.0063(6)
O5 0.0289(8) 0.0147(10) 0.0236(8) 0.0015(8) 0.0108(6) -0.0001(8)
O6 0.0210(8) 0.0158(10) 0.0267(8) -0.0041(8) 0.0097(7) -0.0001(7)
O7 0.0163(8) 0.0265(11) 0.0355(10) -0.0053(8) 0.0114(7) -0.0017(7)
O8 0.0302(7) 0.0165(8) 0.0342(8) -0.0041(6) 0.0153(6) -0.0056(6)
C10 0.0174(11) 0.0228(16) 0.0166(11) -0.0012(9) 0.0058(9) -0.0025(9)
C1 0.0168(8) 0.0179(11) 0.0163(9) 0.0009(9) 0.0061(7) 0.0002(8)
C6 0.0156(11) 0.0209(16) 0.0148(11) 0.0016(9) 0.0047(9) -0.0004(9)
C5 0.0168(11) 0.0205(15) 0.0238(13) 0.0024(10) 0.0072(9) 0.0005(9)
C4 0.0191(8) 0.0174(11) 0.0235(9) -0.0004(8) 0.0107(7) -0.0010(8)
C2 0.0203(8) 0.0185(11) 0.0162(9) 0.0021(8) 0.0048(7) 0.0008(8)
C3 0.0225(9) 0.0178(11) 0.0236(10) 0.0020(9) 0.0112(8) -0.0012(8)
C7 0.0196(10) 0.0170(12) 0.0210(11) -0.0020(9) 0.0087(8) -0.0029(8)
C8 0.0314(10) 0.0192(12) 0.0322(11) -0.0086(10) 0.0159(9) -0.0050(9)
C9 0.0282(10) 0.0354(14) 0.0189(10) -0.0026(11) 0.0047(8) -0.0031(11)
C20 0.0174(10) 0.0212(15) 0.0166(11) 0.0008(9) 0.0048(9) 0.0008(9)
C11 0.0167(8) 0.0157(11) 0.0159(9) -0.0006(8) 0.0059(7) -0.0003(8)
C16 0.0158(11) 0.0160(15) 0.0196(12) -0.0029(9) 0.0051(9) -0.0002(8)
C15 0.0162(11) 0.0232(16) 0.0236(13) -0.0039(10) 0.0069(9) -0.0005(9)
C17 0.0225(10) 0.0189(13) 0.0184(11) 0.0015(9) 0.0096(9) 0.0001(8)
C14 0.0195(8) 0.0179(11) 0.0231(10) -0.0017(8) 0.0108(7) -0.0036(8)
C12 0.0208(8) 0.0162(11) 0.0162(9) -0.0017(8) 0.0052(7) -0.0012(8)
C13 0.0223(9) 0.0151(10) 0.0238(10) -0.0025(9) 0.0107(8) 0.0005(8)
C18 0.0300(10) 0.0313(13) 0.0178(10) 0.0006(11) 0.0069(8) -0.0010(11)
C19 0.0335(11) 0.0194(12) 0.0316(11) 0.0059(10) 0.0167(9) 0.0027(9)
N1 0.0162(9) 0.0162(13) 0.0223(10) -0.0006(9) 0.0064(8) 0.0016(7)
C21 0.0211(11) 0.0245(15) 0.0233(13) -0.0021(12) 0.0055(10) 0.0021(11)
C22 0.0212(11) 0.0235(15) 0.0274(13) -0.0013(12) 0.0031(9) 0.0015(11)
C23 0.0297(13) 0.0293(16) 0.0328(14) 0.0010(14) 0.0020(10) 0.0061(12)
C24 0.0208(11) 0.0232(14) 0.0267(13) 0.0009(13) 0.0097(10) -0.0006(11)
C25 0.0253(12) 0.0296(17) 0.0230(13) 0.0005(12) 0.0074(10) -0.0027(11)
C26 0.0353(13) 0.0387(19) 0.0286(13) 0.0057(15) 0.0106(11) 0.0057(14)
C27 0.0208(11) 0.0224(14) 0.0226(13) -0.0028(12) 0.0050(9) -0.0019(11)
C28 0.0227(11) 0.0246(15) 0.0293(14) -0.0032(12) 0.0055(10) 0.0022(11)
C29 0.0332(13) 0.0341(17) 0.0300(14) 0.0014(14) 0.0057(11) -0.0009(13)
C30 0.0189(11) 0.0288(14) 0.0263(13) 0.0008(13) 0.0086(10) 0.0010(11)
C31 0.0244(12) 0.0275(17) 0.0270(14) 0.0004(13) 0.0045(10) 0.0011(11)
C32 0.0413(14) 0.042(2) 0.0294(14) 0.0088(15) 0.0143(11) 0.0093(15)
N2 0.0156(9) 0.0165(13) 0.0241(10) 0.0003(9) 0.0055(8) -0.0004(8)

loop_
_atom_type_symbol
_atom_type_description
_atom_type_scat_dispersion_real
_atom_type_scat_dispersion_imag
_atom_type_scat_source
C C 0.0181 0.0091 'International Tables Vol C Tables 4.2.6.8 and 6.1.1.4'
H H 0.0000 0.0000 'International Tables Vol C Tables 4.2.6.8 and 6.1.1.4'
N N 0.0311 0.0180 'International Tables Vol C Tables 4.2.6.8 and 6.1.1.4'
O O 0.0492 0.0322 'International Tables Vol C Tables 4.2.6.8 and 6.1.1.4'
S S 0.3331 0.5567 'International Tables Vol C Tables 4.2.6.8 and 6.1.1.4'

loop_
_geom_angle_atom_site_label_1
_geom_angle_atom_site_label_2
_geom_angle_atom_site_label_3
_geom_angle
O3 S1 O2 113.51(11)
O3 S1 O1 112.79(11)
O2 S1 O1 111.91(11)
O3 S1 C10 104.82(12)
O2 S1 C10 107.21(11)
O1 S1 C10 105.87(11)
O7 S2 O5 113.56(11)
O7 S2 O6 112.21(10)
O5 S2 O6 112.28(11)
O7 S2 C20 104.66(11)
O5 S2 C20 107.36(11)
O6 S2 C20 106.05(11)
C1 C10 S1 116.75(16)
C1 C10 H1A 108.1
S1 C10 H1A 108.1
C1 C10 H1B 108.1
S1 C10 H1B 108.1
H1A C10 H1B 107.3
C10 C1 C2 114.02(17)
C10 C1 C6 118.34(18)
C2 C1 C6 104.51(16)
C10 C1 C7 116.13(18)
C2 C1 C7 99.70(16)
C6 C1 C7 101.68(17)
C5 C6 C1 104.42(18)
C5 C6 H3A 110.9
C1 C6 H3A 110.9
C5 C6 H3B 110.9
C1 C6 H3B 110.9
H3A C6 H3B 108.9
C4 C5 C6 102.45(17)
C4 C5 H4A 111.3
C6 C5 H4A 111.3
C4 C5 H4B 111.3
C6 C5 H4B 111.3
H4A C5 H4B 109.2
C3 C4 C5 106.82(17)
C3 C4 C7 103.04(16)
C5 C4 C7 102.67(17)
C3 C4 H5A 114.3
C5 C4 H5A 114.3
C7 C4 H5A 114.3
O4 C2 C1 126.66(17)
O4 C2 C3 126.35(18)
C1 C2 C3 106.95(16)
C2 C3 C4 101.63(15)
C2 C3 H7A 111.4
C4 C3 H7A 111.4
C2 C3 H7B 111.4
C4 C3 H7B 111.4
H7A C3 H7B 109.3
C8 C7 C9 108.4(2)
C8 C7 C4 113.18(19)
C9 C7 C4 113.86(19)
C8 C7 C1 113.4(2)
C9 C7 C1 113.81(19)
C4 C7 C1 93.69(16)
C7 C8 H9A 109.5
C7 C8 H9B 109.5
H9A C8 H9B 109.5
C7 C8 H9C 109.5
H9A C8 H9C 109.5
H9B C8 H9C 109.5
C7 C9 H10A 109.5
C7 C9 H10B 109.5
H10A C9 H10B 109.5
C7 C9 H10C 109.5
H10A C9 H10C 109.5
H10B C9 H10C 109.5
C11 C20 S2 117.52(16)
C11 C20 H11A 107.9
S2 C20 H11A 107.9
C11 C20 H11B 107.9
S2 C20 H11B 107.9
H11A C20 H11B 107.2
C20 C11 C12 114.11(17)
C20 C11 C16 118.34(17)
C12 C11 C16 104.19(16)
C20 C11 C17 116.25(18)
C12 C11 C17 100.03(16)
C16 C11 C17 101.47(17)
C15 C16 C11 104.58(18)
C15 C16 H13A 110.8
C11 C16 H13A 110.8
C15 C16 H13B 110.8
C11 C16 H13B 110.8
H13A C16 H13B 108.9
C14 C15 C16 102.48(17)
C14 C15 H14A 111.3
C16 C15 H14A 111.3
C14 C15 H14B 111.3
C16 C15 H14B 111.3
H14A C15 H14B 109.2
C19 C17 C18 108.1(2)
C19 C17 C14 113.88(19)
C18 C17 C14 114.05(19)
C19 C17 C11 113.3(2)
C18 C17 C11 113.63(19)
C14 C17 C11 93.62(16)
C13 C14 C15 106.66(18)
C13 C14 C17 103.07(15)
C15 C14 C17 102.81(17)
C13 C14 H16A 114.3
C15 C14 H16A 114.3
C17 C14 H16A 114.3
O8 C12 C11 126.78(17)
O8 C12 C13 126.57(18)
C11 C12 C13 106.59(15)
C12 C13 C14 101.86(15)
C12 C13 H18A 111.4
C14 C13 H18A 111.4
C12 C13 H18B 111.4
C14 C13 H18B 111.4
H18A C13 H18B 109.3
C17 C18 H19A 109.5
C17 C18 H19B 109.5
H19A C18 H19B 109.5
C17 C18 H19C 109.5
H19A C18 H19C 109.5
H19B C18 H19C 109.5
C17 C19 H20A 109.5
C17 C19 H20B 109.5
H20A C19 H20B 109.5
C17 C19 H20C 109.5
H20A C19 H20C 109.5
H20B C19 H20C 109.5
C24 N1 C21 114.65(18)
C24 N1 H1C 108.6
C21 N1 H1C 108.6
C24 N1 H1D 108.6
C21 N1 H1D 108.6
H1C N1 H1D 107.6
N1 C21 C22 113.0(2)
N1 C21 H21A 109.0
C22 C21 H21A 109.0
N1 C21 H21B 109.0
C22 C21 H21B 109.0
H21A C21 H21B 107.8
C21 C22 C23 109.7(2)
C21 C22 H22A 109.7
C23 C22 H22A 109.7
C21 C22 H22B 109.7
C23 C22 H22B 109.7
H22A C22 H22B 108.2
C22 C23 H23A 109.5
C22 C23 H23B 109.5
H23A C23 H23B 109.5
C22 C23 H23C 109.5
H23A C23 H23C 109.5
H23B C23 H23C 109.5
N1 C24 C25 110.93(19)
N1 C24 H24A 109.5
C25 C24 H24A 109.5
N1 C24 H24B 109.5
C25 C24 H24B 109.5
H24A C24 H24B 108.0
C24 C25 C26 110.2(2)
C24 C25 H25A 109.6
C26 C25 H25A 109.6
C24 C25 H25B 109.6
C26 C25 H25B 109.6
H25A C25 H25B 108.1
C25 C26 H26A 109.5
C25 C26 H26B 109.5
H26A C26 H26B 109.5
C25 C26 H26C 109.5
H26A C26 H26C 109.5
H26B C26 H26C 109.5
N2 C27 C28 113.9(2)
N2 C27 H27A 108.8
C28 C27 H27A 108.8
N2 C27 H27B 108.8
C28 C27 H27B 108.8
H27A C27 H27B 107.7
C27 C28 C29 110.5(2)
C27 C28 H28A 109.6
C29 C28 H28A 109.6
C27 C28 H28B 109.6
C29 C28 H28B 109.6
H28A C28 H28B 108.1
C28 C29 H29A 109.5
C28 C29 H29B 109.5
H29A C29 H29B 109.5
C28 C29 H29C 109.5
H29A C29 H29C 109.5
H29B C29 H29C 109.5
N2 C30 C31 111.1(2)
N2 C30 H30A 109.4
C31 C30 H30A 109.4
N2 C30 H30B 109.4
C31 C30 H30B 109.4
H30A C30 H30B 108.0
C30 C31 C32 110.4(2)
C30 C31 H31A 109.6
C32 C31 H31A 109.6
C30 C31 H31B 109.6
C32 C31 H31B 109.6
H31A C31 H31B 108.1
C31 C32 H32A 109.5
C31 C32 H32B 109.5
H32A C32 H32B 109.5
C31 C32 H32C 109.5
H32A C32 H32C 109.5
H32B C32 H32C 109.5
C30 N2 C27 114.74(18)
C30 N2 H2A 108.6
C27 N2 H2A 108.6
C30 N2 H2B 108.6
C27 N2 H2B 108.6
H2A N2 H2B 107.6

loop_
_geom_bond_atom_site_label_1
_geom_bond_atom_site_label_2
_geom_bond_distance
S1 O3 1.4538(17)
S1 O2 1.4548(19)
S1 O1 1.4627(19)
S1 C10 1.799(2)
S2 O7 1.4577(17)
S2 O5 1.4572(19)
S2 O6 1.4649(19)
S2 C20 1.797(2)
O4 C2 1.219(2)
O8 C12 1.211(2)
C10 C1 1.524(3)
C10 H1A 0.9900
C10 H1B 0.9900
C1 C2 1.523(3)
C1 C6 1.556(3)
C1 C7 1.569(3)
C6 C5 1.556(3)
C6 H3A 0.9900
C6 H3B 0.9900
C5 C4 1.545(3)
C5 H4A 0.9900
C5 H4B 0.9900
C4 C3 1.533(3)
C4 C7 1.553(3)
C4 H5A 1.0000
C2 C3 1.524(2)
C3 H7A 0.9900
C3 H7B 0.9900
C7 C8 1.528(3)
C7 C9 1.537(3)
C8 H9A 0.9800
C8 H9B 0.9800
C8 H9C 0.9800
C9 H10A 0.9800
C9 H10B 0.9800
C9 H10C 0.9800
C20 C11 1.523(3)
C20 H11A 0.9900
C20 H11B 0.9900
C11 C12 1.522(3)
C11 C16 1.558(3)
C11 C17 1.575(3)
C16 C15 1.552(3)
C16 H13A 0.9900
C16 H13B 0.9900
C15 C14 1.541(3)
C15 H14A 0.9900
C15 H14B 0.9900
C17 C19 1.527(3)
C17 C18 1.538(3)
C17 C14 1.549(3)
C14 C13 1.535(3)
C14 H16A 1.0000
C12 C13 1.527(2)
C13 H18A 0.9900
C13 H18B 0.9900
C18 H19A 0.9800
C18 H19B 0.9800
C18 H19C 0.9800
C19 H20A 0.9800
C19 H20B 0.9800
C19 H20C 0.9800
N1 C24 1.490(3)
N1 C21 1.501(3)
N1 H1C 0.9200
N1 H1D 0.9200
C21 C22 1.519(3)
C21 H21A 0.9900
C21 H21B 0.9900
C22 C23 1.524(3)
C22 H22A 0.9900
C22 H22B 0.9900
C23 H23A 0.9800
C23 H23B 0.9800
C23 H23C 0.9800
C24 C25 1.517(3)
C24 H24A 0.9900
C24 H24B 0.9900
C25 C26 1.520(3)
C25 H25A 0.9900
C25 H25B 0.9900
C26 H26A 0.9800
C26 H26B 0.9800
C26 H26C 0.9800
C27 N2 1.495(3)
C27 C28 1.510(4)
C27 H27A 0.9900
C27 H27B 0.9900
C28 C29 1.525(3)
C28 H28A 0.9900
C28 H28B 0.9900
C29 H29A 0.9800
C29 H29B 0.9800
C29 H29C 0.9800
C30 N2 1.491(3)
C30 C31 1.511(3)
C30 H30A 0.9900
C30 H30B 0.9900
C31 C32 1.517(4)
C31 H31A 0.9900
C31 H31B 0.9900
C32 H32A 0.9800
C32 H32B 0.9800
C32 H32C 0.9800
N2 H2A 0.9200
N2 H2B 0.9200

loop_
_geom_hbond_atom_site_label_D
_geom_hbond_atom_site_label_H
_geom_hbond_atom_site_label_A
_geom_hbond_distance_DH
_geom_hbond_distance_HA
_geom_hbond_distance_DA
_geom_hbond_angle_DHA
_geom_hbond_site_symmetry_A
N1 H1C O2 0.92 2.01 2.818(3) 145.8 1_545
N1 H1C O4 0.92 2.60 3.183(2) 122.2 1_545
N1 H1D O1 0.92 1.88 2.792(3) 173.0 .
N2 H2A O5 0.92 1.89 2.802(3) 172.5 1_455
N2 H2B O6 0.92 1.95 2.792(3) 150.7 1_465

loop_
_geom_torsion_atom_site_label_1
_geom_torsion_atom_site_label_2
_geom_torsion_atom_site_label_3
_geom_torsion_atom_site_label_4
_geom_torsion
O3 S1 C10 C1 161.80(17)
O2 S1 C10 C1 40.9(2)
O1 S1 C10 C1 -78.75(19)
S1 C10 C1 C2 -90.5(2)
S1 C10 C1 C6 33.0(3)
S1 C10 C1 C7 154.37(16)
C10 C1 C6 C5 161.2(2)
C2 C1 C6 C5 -70.7(2)
C7 C1 C6 C5 32.7(2)
C1 C6 C5 C4 2.4(2)
C6 C5 C4 C3 70.73(19)
C6 C5 C4 C7 -37.3(2)
C10 C1 C2 O4 17.9(3)
C6 C1 C2 O4 -112.8(2)
C7 C1 C2 O4 142.3(2)
C10 C1 C2 C3 -160.12(17)
C6 C1 C2 C3 69.17(18)
C7 C1 C2 C3 -35.68(18)
O4 C2 C3 C4 -176.68(19)
C1 C2 C3 C4 1.32(19)
C5 C4 C3 C2 -73.39(18)
C7 C4 C3 C2 34.38(19)
C3 C4 C7 C8 -172.39(18)
C5 C4 C7 C8 -61.5(2)
C3 C4 C7 C9 63.2(2)
C5 C4 C7 C9 174.0(2)
C3 C4 C7 C1 -54.95(18)
C5 C4 C7 C1 55.93(19)
C10 C1 C7 C8 -66.0(3)
C2 C1 C7 C8 171.01(18)
C6 C1 C7 C8 63.9(2)
C10 C1 C7 C9 58.6(3)
C2 C1 C7 C9 -64.4(2)
C6 C1 C7 C9 -171.52(19)
C10 C1 C7 C4 176.72(18)
C2 C1 C7 C4 53.77(17)
C6 C1 C7 C4 -53.39(19)
O7 S2 C20 C11 172.23(18)
O5 S2 C20 C11 51.3(2)
O6 S2 C20 C11 -69.0(2)
S2 C20 C11 C12 -92.3(2)
S2 C20 C11 C16 30.9(3)
S2 C20 C11 C17 152.04(16)
C20 C11 C16 C15 160.8(2)
C12 C11 C16 C15 -71.3(2)
C17 C11 C16 C15 32.3(2)
C11 C16 C15 C14 2.7(2)
C20 C11 C17 C19 -64.9(3)
C12 C11 C17 C19 171.72(18)
C16 C11 C17 C19 64.9(2)
C20 C11 C17 C18 58.9(3)
C12 C11 C17 C18 -64.5(2)
C16 C11 C17 C18 -171.34(19)
C20 C11 C17 C14 177.12(18)
C12 C11 C17 C14 53.77(17)
C16 C11 C17 C14 -53.08(19)
C16 C15 C14 C13 70.4(2)
C16 C15 C14 C17 -37.7(2)
C19 C17 C14 C13 -172.15(18)
C18 C17 C14 C13 63.2(2)
C11 C17 C14 C13 -54.72(18)
C19 C17 C14 C15 -61.4(2)
C18 C17 C14 C15 174.0(2)
C11 C17 C14 C15 56.05(19)
C20 C11 C12 O8 17.1(3)
C16 C11 C12 O8 -113.4(2)
C17 C11 C12 O8 141.9(2)
C20 C11 C12 C13 -160.30(17)
C16 C11 C12 C13 69.19(18)
C17 C11 C12 C13 -35.47(18)
O8 C12 C13 C14 -176.17(19)
C11 C12 C13 C14 1.23(19)
C15 C14 C13 C12 -73.37(18)
C17 C14 C13 C12 34.50(19)
C24 N1 C21 C22 59.0(3)
N1 C21 C22 C23 166.2(2)
C21 N1 C24 C25 -177.7(2)
N1 C24 C25 C26 -176.2(2)
N2 C27 C28 C29 -167.1(2)
N2 C30 C31 C32 174.6(3)
C31 C30 N2 C27 178.4(2)
C28 C27 N2 C30 -57.9(3)
